data_7718955
loop_
_publ_author_name
'Rogers, Nicola J.'
'Ashok Kumar, Chowan'
'Alexander, Carlson'
'Bowdery, Daniel'
'Pavlovskaya, Galina'
'Harvey, Peter'

_publ_section_title
;
 Macrocyclic transition-metal parashift complexes for MRI at clinical and
 pre-clinical magnetic fields.
;
_journal_issue 28
_journal_name_full 'Dalton transactions (Cambridge, England : 2003)'
_journal_page_first 11036
_journal_page_last 11046
_journal_paper_doi 10.1039/d5dt01149c
_journal_volume 54
_journal_year 2025
_chemical_formula_moiety 'C48 H72 Co N8, Cl4 Co, C O'
_chemical_formula_sum 'C49 H72 Cl4 Co2 N8 O'
_chemical_formula_weight 1048.80
_space_group_crystal_system monoclinic
_space_group_IT_number 14
_space_group_name_Hall '-P 2yn'
_space_group_name_H-M_alt 'P 1 21/n 1'
_atom_sites_solution_hydrogens geom
_atom_sites_solution_primary dual
_audit_creation_date 2022-05-19
_audit_creation_method
;
Olex2 1.5-ac5-023
(compiled 2022.04.12 svn.rca3783a0 for Rigaku Oxford Diffraction, GUI svn.r6498)
;
_audit_update_record
;
2025-04-24 deposited with the CCDC.	2025-06-25 downloaded from the CCDC.
;
_cell_angle_alpha 90
_cell_angle_beta 101.6184(8)
_cell_angle_gamma 90
_cell_formula_units_Z 4
_cell_length_a 10.70786(8)
_cell_length_b 31.0143(3)
_cell_length_c 16.12782(14)
_cell_measurement_reflns_used 49158
_cell_measurement_temperature 100(2)
_cell_measurement_theta_max 79.6500
_cell_measurement_theta_min 2.8060
_cell_volume 5246.26(8)
_computing_cell_refinement 'CrysAlisPro 1.171.42.55a (Rigaku OD, 2022)'
_computing_data_collection 'CrysAlisPro 1.171.42.55a (Rigaku OD, 2022)'
_computing_data_reduction 'CrysAlisPro 1.171.42.55a (Rigaku OD, 2022)'
_computing_molecular_graphics 'Olex2 1.5-ac5-023 (Dolomanov et al., 2009)'
_computing_publication_material 'Olex2 1.5-ac5-023 (Dolomanov et al., 2009)'
_computing_structure_refinement 'SHELXL 2018/3 (Sheldrick, 2015)'
_computing_structure_solution 'SHELXT  (Sheldrick, 2015)'
_diffrn_ambient_environment N~2~
_diffrn_ambient_temperature 100(2)
_diffrn_detector 'Hybrid Pixel Array Detector'
_diffrn_detector_area_resol_mean 10.0000
_diffrn_detector_type HyPix
_diffrn_measured_fraction_theta_full 1.000
_diffrn_measured_fraction_theta_max 0.991
_diffrn_measurement_details
;
List of Runs (angles in degrees, time in seconds):

  # Type    Start    End  Width  t~exp~   \w     \q     \k     \f   Frames
#--------------------------------------------------------------------------
  1  \w   -121.00 -54.00   0.50    2.50    --  -48.17-153.00 119.00  134
  2  \w   -105.00 -27.00   0.50    2.50    --  -48.17 153.00 160.00  156
  3  \w    -84.00  -9.00   0.50    2.50    --  -48.17 120.00   1.00  150
  4  \w     49.00 113.00   0.50    2.50    --   48.17-153.00 119.00  128
  5  \w     31.00  93.00   0.50    2.50    --   48.17-120.00 -81.00  124
  6  \w   -163.00 -77.00   0.50   10.00    --  -91.75-120.00 -81.00  172
  7  \w    -84.00 -19.00   0.50   10.00    --  -91.75 120.00   1.00  130
  8  \w   -146.00 -54.00   0.50   10.00    --  -91.75-153.00 119.00  184
  9  \w     42.00 109.00   0.50   10.00    --  113.25-120.00 -81.00  134
 10  \w     76.00 164.00   0.50   10.00    --  113.25 153.00 160.00  176
 11  \w     98.00 178.00   0.50   10.00    --  113.25 120.00   1.00  160
 12  \w     49.00 132.00   0.50   10.00    --  113.25-153.00 119.00  166
 13  \w    -23.00  27.00   0.50    2.50    --  -48.17  19.00-180.00  100
 14  \w    -23.00  27.00   0.50    2.50    --  -48.17  19.00  90.00  100
 15  \w   -121.00 -73.00   0.50    2.50    --  -48.17-125.00 -60.00   96
 16  \w    -23.00  27.00   0.50    2.50    --  -48.17  19.00 -60.00  100
 17  \w    -23.00  27.00   0.50    2.50    --  -48.17  19.00-150.00  100
 18  \w    -23.00  27.00   0.50    2.50    --  -48.17  19.00 150.00  100
 19  \w    -26.00  23.00   0.50    2.50    --   48.17 -19.00 -90.00   98
 20  \w    -50.00 -20.00   0.50   10.00    --  -91.75  45.00  60.00   60
 21  \w    -50.00 -20.00   0.50   10.00    --  -91.75  45.00 150.00   60
 22  \w    -50.00 -20.00   0.50   10.00    --  -91.75  45.00  30.00   60
 23  \w     97.00 178.00   0.50   10.00    --  113.25  61.00 150.00  162
 24  \w     95.00 178.00   0.50   10.00    --  113.25 125.00  90.00  166
 25  \w     42.00 106.00   0.50   10.00    --  113.25 -94.00 -90.00  128
 26  \w     95.00 178.00   0.50   10.00    --  113.25 125.00-150.00  166
 27  \w     42.00 107.00   0.50   10.00    --  113.25-103.00-165.50  130
 28  \w     42.00 106.00   0.50   10.00    --  113.25 -94.00 120.00  128
 29  \w     42.00  72.00   0.50   10.00    --  113.25 -61.00 120.00   60
 30  \w     42.00 106.00   0.50   10.00    --  113.25 -94.00 150.00  128
 31  \w     95.00 178.00   0.50   10.00    --  113.25 125.00  30.00  166
 32  \w     42.00 111.00   0.50   10.00    --  113.25-125.00  30.00  138
 33  \w    101.00 178.00   0.50   10.00    --  113.25  30.00 -30.00  154
 34  \w     42.00 106.00   0.50   10.00    --  113.25 -94.00-150.00  128
 35  \w     42.00 111.00   0.50   10.00    --  113.25-125.00 120.00  138
 36  \w    101.00 178.00   0.50   10.00    --  113.25  45.00 -90.00  154
 37  \w     42.00 111.00   0.50   10.00    --  113.25-125.00-180.00  138
 38  \w     42.00 106.00   0.50   10.00    --  113.25 -94.00  30.00  128
 39  \w    101.00 178.00   0.50   10.00    --  113.25  45.00  60.00  154
 40  \w     42.00 106.00   0.50   10.00    --  113.25 -94.00 -30.00  128
 41  \w    100.00 178.00   0.50   10.00    --  113.25  15.00 -90.00  156
 42  \w     42.00 106.00   0.50   10.00    --  113.25 -94.00-120.00  128
 43  \w     42.00 106.00   0.50   10.00    --  113.25 -94.00 -60.00  128
 44  \w     91.00 178.00   0.50   10.00    --  113.25  77.00  60.00  174
 45  \w     42.00  72.00   0.50   10.00    --  113.25 -61.00   0.00   60
 46  \w    101.00 178.00   0.50   10.00    --  113.25  30.00  30.00  154
 47  \w     42.00  72.00   0.50   10.00    --  113.25 -61.00-180.00   60
 48  \w     42.00  72.00   0.50   10.00    --  113.25 -61.00 -90.00   60
 49  \w     42.00 106.00   0.50   10.00    --  113.25 -94.00  60.00  128
 50  \w    101.00 178.00   0.50   10.00    --  113.25  45.00 120.00  154
 51  \w     42.00 106.00   0.50   10.00    --  113.25 -94.00-180.00  128
 52  \w     97.00 178.00   0.50   10.00    --  113.25  61.00  90.00  162
 53  \w   -121.00 -25.00   0.50    2.50    --  -48.17 -77.00 -30.00  192
 54  \w   -120.00 -33.00   0.50    2.50    --  -48.17 -57.00 120.00  174
 55  \w   -120.00 -33.00   0.50    2.50    --  -48.17 -57.00-120.00  174
 56  \w   -121.00 -25.00   0.50    2.50    --  -48.17 -77.00  60.00  192
;
_diffrn_measurement_device 'four-circle diffractometer'
_diffrn_measurement_device_type 'XtaLAB Synergy, Dualflex, HyPix'
_diffrn_measurement_method '\w scans'
_diffrn_orient_matrix_type 'CrysAlisPro convention (1999,Acta A55,543-557)'
_diffrn_orient_matrix_UB_11 -0.0297523000
_diffrn_orient_matrix_UB_12 -0.0377300000
_diffrn_orient_matrix_UB_13 -0.0630235000
_diffrn_orient_matrix_UB_21 -0.0607706000
_diffrn_orient_matrix_UB_22 0.0317190000
_diffrn_orient_matrix_UB_23 -0.0701097000
_diffrn_orient_matrix_UB_31 0.1303460000
_diffrn_orient_matrix_UB_32 0.0061862000
_diffrn_orient_matrix_UB_33 -0.0249510000
_diffrn_radiation_monochromator mirror
_diffrn_radiation_probe x-ray
_diffrn_radiation_type 'Cu K\a'
_diffrn_radiation_wavelength 1.54184
_diffrn_reflns_av_R_equivalents 0.0877
_diffrn_reflns_av_unetI/netI 0.0323
_diffrn_reflns_Laue_measured_fraction_full 1.000
_diffrn_reflns_Laue_measured_fraction_max 0.991
_diffrn_reflns_limit_h_max 13
_diffrn_reflns_limit_h_min -11
_diffrn_reflns_limit_k_max 39
_diffrn_reflns_limit_k_min -39
_diffrn_reflns_limit_l_max 20
_diffrn_reflns_limit_l_min -20
_diffrn_reflns_number 132377
_diffrn_reflns_point_group_measured_fraction_full 1.000
_diffrn_reflns_point_group_measured_fraction_max 0.991
_diffrn_reflns_theta_full 67.684
_diffrn_reflns_theta_max 80.261
_diffrn_reflns_theta_min 2.850
_diffrn_source 'micro-focus sealed X-ray tube'
_diffrn_source_type 'PhotonJet (Cu) X-ray Source'
_exptl_absorpt_coefficient_mu 7.159
_exptl_absorpt_correction_T_max 1.000
_exptl_absorpt_correction_T_min 0.216
_exptl_absorpt_correction_type gaussian
_exptl_absorpt_process_details
;
CrysAlisPro 1.171.42.55a (Rigaku Oxford Diffraction, 2022)
Numerical absorption correction based on gaussian integration over
a multifaceted crystal model
Empirical absorption correction using spherical harmonics,
implemented in SCALE3 ABSPACK scaling algorithm.
;
_exptl_crystal_colour blue
_exptl_crystal_colour_primary blue
_exptl_crystal_density_diffrn 1.328
_exptl_crystal_description block
_exptl_crystal_F_000 2208
_exptl_crystal_size_max 0.25
_exptl_crystal_size_mid 0.16
_exptl_crystal_size_min 0.01
_exptl_crystal_size_rad 0.400
_refine_diff_density_max 0.982
_refine_diff_density_min -0.687
_refine_diff_density_rms 0.079
_refine_ls_extinction_method none
_refine_ls_goodness_of_fit_ref 1.079
_refine_ls_hydrogen_treatment constr
_refine_ls_matrix_type full
_refine_ls_number_parameters 605
_refine_ls_number_reflns 11380
_refine_ls_number_restraints 0
_refine_ls_restrained_S_all 1.079
_refine_ls_R_factor_all 0.0573
_refine_ls_R_factor_gt 0.0505
_refine_ls_shift/su_max 0.001
_refine_ls_shift/su_mean 0.000
_refine_ls_structure_factor_coef Fsqd
_refine_ls_weighting_details 'w=1/[\s^2^(Fo^2^)+(0.0928P)^2^+2.6513P] where P=(Fo^2^+2Fc^2^)/3'
_refine_ls_weighting_scheme calc
_refine_ls_wR_factor_gt 0.1440
_refine_ls_wR_factor_ref 0.1496
_reflns_Friedel_coverage 0.000
_reflns_number_gt 9981
_reflns_number_total 11380
_reflns_threshold_expression 'I > 2\s(I)'
_cod_data_source_file d5dt01149c2.cif
_cod_data_source_block CoL2b
_cod_depositor_comments 'Adding full bibliography for 7718951--7718957.cif.'
_cod_original_cell_volume 5246.25(8)
_cod_database_code 7718955
_shelx_shelxl_version_number 2018/3
_chemical_oxdiff_formula 'C20 H20 N2 O2 Cl4 Co2'
_chemical_oxdiff_usercomment 'C20 H20 N2 O2 Cl Co blue block 0.01 0.16 0.15   Rogers'
_shelx_space_group_comment
;
The symmetry employed for this shelxl refinement is uniquely defined
by the following loop, which should always be used as a source of
symmetry information in preference to the above space-group names.
They are only intended as comments.
;
_shelx_estimated_absorpt_t_max 0.932
_shelx_estimated_absorpt_t_min 0.268
_olex2_refinement_description
;
There is a highly disordered methanol. The methanol was modelled as three separate 
methanols (O100-C100, O200-C200, O300-O300) disordered over three closely related 
positions behind PARTs instructions. 
Their occupancy was originally linked to free variable but was fixed at 0.5/0.25/0.25 
at later stages of the refinement. 
The minor components at 25% occupancy were refined isotropically. 
No hydrogens were located for these disordered solvents.

1. Fixed Uiso
 At 1.2 times of:
  All C(H) groups, All C(H,H) groups
 At 1.5 times of:
  All C(H,H,H) groups
2. Others
 Fixed Sof: O100(0.5) C101(0.5) O200(0.25) C201(0.25) O300(0.25) C301(0.25)
3.a Secondary CH2 refined with riding coordinates:
 C17(H17A,H17B), C4(H4A,H4B), C28(H28A,H28B), C14(H14A,H14B), C15(H15A,H15B),
 C40(H40A,H40B), C27(H27A,H27B), C16(H16A,H16B), C30(H30A,H30B), C2(H2A,H2B),
 C43(H43A,H43B), C41(H41A,H41B)
3.b Aromatic/amide H refined with riding coordinates:
 C22(H22), C48(H48), C19(H19), C33(H33), C35(H35), C20(H20), C32(H32),
 C46(H46), C45(H45), C6(H6), C7(H7), C9(H9)
3.c Idealised Me refined as rotating group:
 C37(H37A,H37B,H37C), C25(H25A,H25B,H25C), C51(H51A,H51B,H51C), C24(H24A,H24B,
 H24C), C26(H26A,H26B,H26C), C52(H52A,H52B,H52C), C39(H39A,H39B,H39C), C50(H50A,
 H50B,H50C), C38(H38A,H38B,H38C), C12(H12A,H12B,H12C), C13(H13A,H13B,H13C),
 C11(H11A,H11B,H11C)
;
_olex2_submission_special_instructions 'No special instructions were received'
_oxdiff_exptl_absorpt_empirical_details
;
Empirical correction (ABSPACK) includes:
- Absorption correction using spherical harmonics
- Frame scaling
;
_oxdiff_exptl_absorpt_empirical_full_max 2.488
_oxdiff_exptl_absorpt_empirical_full_min 0.427

loop_
_space_group_symop_operation_xyz
'x, y, z'
'-x+1/2, y+1/2, -z+1/2'
'-x, -y, -z'
'x-1/2, -y-1/2, z-1/2'

loop_
_atom_site_label
_atom_site_type_symbol
_atom_site_fract_x
_atom_site_fract_y
_atom_site_fract_z
_atom_site_U_iso_or_equiv
_atom_site_adp_type
_atom_site_occupancy
_atom_site_site_symmetry_order
_atom_site_calc_flag
_atom_site_refinement_flags_posn
_atom_site_refinement_flags_adp
_atom_site_refinement_flags_occupancy
_atom_site_disorder_assembly
_atom_site_disorder_group
Co1 Co 0.41532(4) 0.70059(2) 0.20397(2) 0.02657(11) Uani 1 1 d . . . . .
Co2 Co 0.44135(4) 0.67595(2) 0.77886(3) 0.03034(12) Uani 1 1 d . . . . .
Cl2 Cl 0.48693(5) 0.74453(2) 0.83103(4) 0.03109(13) Uani 1 1 d . . . . .
Cl1 Cl 0.26967(6) 0.64798(2) 0.82410(4) 0.03929(16) Uani 1 1 d . . . . .
Cl4 Cl 0.39231(7) 0.67836(3) 0.63374(4) 0.04436(17) Uani 1 1 d . . . . .
Cl3 Cl 0.61305(6) 0.63415(2) 0.82821(4) 0.03884(15) Uani 1 1 d . . . . .
N44 N 0.45841(19) 0.64033(7) 0.14431(13) 0.0268(4) Uani 1 1 d . . . . .
N3 N 0.6293(2) 0.71781(7) 0.25471(13) 0.0311(4) Uani 1 1 d . . . . .
N16 N 0.41233(19) 0.74602(7) 0.31352(13) 0.0285(4) Uani 1 1 d . . . . .
N18 N 0.30375(19) 0.66717(7) 0.28281(12) 0.0276(4) Uani 1 1 d . . . . .
N42 N 0.4768(2) 0.72154(7) 0.08540(13) 0.0298(4) Uani 1 1 d . . . . .
N31 N 0.1792(2) 0.66802(7) 0.07504(13) 0.0306(4) Uani 1 1 d . . . . .
N29 N 0.2573(2) 0.74839(7) 0.14535(13) 0.0290(4) Uani 1 1 d . . . . .
N5 N 0.5905(2) 0.64348(8) 0.35365(15) 0.0379(5) Uani 1 1 d . . . . .
C21 C 0.1569(2) 0.61205(9) 0.31034(16) 0.0315(5) Uani 1 1 d . . . . .
C22 C 0.2288(2) 0.63291(8) 0.25905(15) 0.0297(5) Uani 1 1 d . . . . .
H22 H 0.224162 0.622052 0.203432 0.036 Uiso 1 1 calc R U . . .
C18 C 0.3099(2) 0.68293(9) 0.36135(15) 0.0298(5) Uani 1 1 d . . . . .
C44 C 0.4672(2) 0.64369(8) 0.06224(15) 0.0281(5) Uani 1 1 d . . . . .
C17 C 0.3993(3) 0.71976(9) 0.38744(15) 0.0323(5) Uani 1 1 d . . . . .
H17A H 0.366838 0.737986 0.428857 0.039 Uiso 1 1 calc R U . . .
H17B H 0.483945 0.708506 0.415199 0.039 Uiso 1 1 calc R U . . .
C4 C 0.7194(3) 0.68072(9) 0.26943(17) 0.0340(5) Uani 1 1 d . . . . .
H4A H 0.807695 0.691723 0.276510 0.041 Uiso 1 1 calc R U . . .
H4B H 0.703075 0.661814 0.218943 0.041 Uiso 1 1 calc R U . . .
C48 C 0.4783(2) 0.60141(8) 0.18178(15) 0.0283(5) Uani 1 1 d . . . . .
H48 H 0.471224 0.599248 0.239406 0.034 Uiso 1 1 calc R U . . .
C28 C 0.2773(3) 0.78742(8) 0.20034(17) 0.0332(5) Uani 1 1 d . . . . .
H28A H 0.201366 0.806286 0.186717 0.040 Uiso 1 1 calc R U . . .
H28B H 0.351622 0.803815 0.189305 0.040 Uiso 1 1 calc R U . . .
C19 C 0.2426(3) 0.66415(10) 0.41698(16) 0.0350(6) Uani 1 1 d . . . . .
H19 H 0.248337 0.675765 0.472135 0.042 Uiso 1 1 calc R U . . .
C14 C 0.6455(2) 0.74413(9) 0.33339(16) 0.0313(5) Uani 1 1 d . . . . .
H14A H 0.722403 0.762451 0.338300 0.038 Uiso 1 1 calc R U . . .
H14B H 0.657656 0.724849 0.383292 0.038 Uiso 1 1 calc R U . . .
C33 C -0.0724(2) 0.65118(8) -0.00211(16) 0.0308(5) Uani 1 1 d . . . . .
H33 H -0.158867 0.645754 -0.027895 0.037 Uiso 1 1 calc R U . . .
C35 C 0.1470(2) 0.63322(8) 0.02577(16) 0.0313(5) Uani 1 1 d . . . . .
H35 H 0.213766 0.614384 0.018145 0.038 Uiso 1 1 calc R U . . .
C15 C 0.5303(2) 0.77216(9) 0.33182(17) 0.0327(5) Uani 1 1 d . . . . .
H15A H 0.537300 0.786635 0.387275 0.039 Uiso 1 1 calc R U . . .
H15B H 0.526638 0.794696 0.287929 0.039 Uiso 1 1 calc R U . . .
C40 C 0.2733(3) 0.76124(9) 0.05915(16) 0.0323(5) Uani 1 1 d . . . . .
H40A H 0.234990 0.790048 0.045224 0.039 Uiso 1 1 calc R U . . .
H40B H 0.228059 0.740420 0.017071 0.039 Uiso 1 1 calc R U . . .
C34 C 0.0237(2) 0.62256(8) -0.01497(16) 0.0306(5) Uani 1 1 d . . . . .
C20 C 0.1668(3) 0.62837(10) 0.39175(17) 0.0355(6) Uani 1 1 d . . . . .
H20 H 0.121791 0.615042 0.429942 0.043 Uiso 1 1 calc R U . . .
C47 C 0.5085(2) 0.56423(8) 0.14202(17) 0.0322(5) Uani 1 1 d . . . . .
C27 C 0.3000(2) 0.77477(9) 0.29248(16) 0.0321(5) Uani 1 1 d . . . . .
H27A H 0.314517 0.800948 0.328247 0.038 Uiso 1 1 calc R U . . .
H27B H 0.223867 0.759782 0.304280 0.038 Uiso 1 1 calc R U . . .
C32 C -0.0408(2) 0.68730(9) 0.04826(16) 0.0310(5) Uani 1 1 d . . . . .
H32 H -0.105328 0.706779 0.057148 0.037 Uiso 1 1 calc R U . . .
C16 C 0.6169(2) 0.72674(9) 0.10155(17) 0.0336(5) Uani 1 1 d . . . . .
H16A H 0.640402 0.745764 0.057839 0.040 Uiso 1 1 calc R U . . .
H16B H 0.657439 0.698306 0.097834 0.040 Uiso 1 1 calc R U . . .
C46 C 0.5143(3) 0.56892(9) 0.05639(18) 0.0390(6) Uani 1 1 d . . . . .
H46 H 0.532402 0.544454 0.025368 0.047 Uiso 1 1 calc R U . . .
C23 C 0.0679(3) 0.57391(9) 0.27374(18) 0.0355(6) Uani 1 1 d . . . . .
C45 C 0.4945(3) 0.60805(10) 0.01659(17) 0.0379(6) Uani 1 1 d . . . . .
H45 H 0.499260 0.610825 -0.041350 0.046 Uiso 1 1 calc R U . . .
C30 C 0.1236(2) 0.73380(9) 0.14112(17) 0.0327(5) Uani 1 1 d . . . . .
H30A H 0.065124 0.757793 0.119458 0.039 Uiso 1 1 calc R U . . .
H30B H 0.112208 0.727030 0.199126 0.039 Uiso 1 1 calc R U . . .
C2 C 0.6650(3) 0.74581(9) 0.18752(17) 0.0348(5) Uani 1 1 d . . . . .
H2A H 0.758929 0.748722 0.197481 0.042 Uiso 1 1 calc R U . . .
H2B H 0.628138 0.774918 0.190240 0.042 Uiso 1 1 calc R U . . .
C43 C 0.4424(2) 0.68696(9) 0.02157(15) 0.0303(5) Uani 1 1 d . . . . .
H43A H 0.493081 0.690208 -0.023045 0.036 Uiso 1 1 calc R U . . .
H43B H 0.351035 0.689424 -0.005378 0.036 Uiso 1 1 calc R U . . .
C5 C 0.7080(3) 0.65462(9) 0.34567(17) 0.0334(5) Uani 1 1 d . . . . .
C37 C -0.0525(3) 0.59693(10) -0.16278(18) 0.0393(6) Uani 1 1 d . . . . .
H37A H -0.132224 0.613153 -0.167677 0.059 Uiso 1 1 calc R U . . .
H37B H -0.067222 0.571508 -0.199555 0.059 Uiso 1 1 calc R U . . .
H37C H 0.012285 0.615300 -0.179931 0.059 Uiso 1 1 calc R U . . .
C6 C 0.8153(3) 0.64347(11) 0.4060(2) 0.0426(6) Uani 1 1 d . . . . .
H6 H 0.897441 0.653244 0.400770 0.051 Uiso 1 1 calc R U . . .
C31 C 0.0866(2) 0.69488(8) 0.08588(15) 0.0291(5) Uani 1 1 d . . . . .
C41 C 0.4132(3) 0.76253(9) 0.05410(16) 0.0319(5) Uani 1 1 d . . . . .
H41A H 0.421216 0.767311 -0.005302 0.038 Uiso 1 1 calc R U . . .
H41B H 0.455499 0.786820 0.088574 0.038 Uiso 1 1 calc R U . . .
C7 C 0.8008(3) 0.61813(11) 0.4733(2) 0.0473(7) Uani 1 1 d . . . . .
H7 H 0.873533 0.610044 0.514541 0.057 Uiso 1 1 calc R U . . .
C36 C -0.0065(3) 0.58261(9) -0.07104(18) 0.0357(6) Uani 1 1 d . . . . .
C9 C 0.5776(3) 0.61897(10) 0.41997(19) 0.0412(6) Uani 1 1 d . . . . .
H9 H 0.493814 0.611232 0.425379 0.049 Uiso 1 1 calc R U . . .
C8 C 0.6791(3) 0.60410(10) 0.48146(19) 0.0441(7) Uani 1 1 d . . . . .
C25 C -0.0446(3) 0.59338(12) 0.2114(2) 0.0492(7) Uani 1 1 d . . . . .
H25A H -0.087578 0.614689 0.240795 0.074 Uiso 1 1 calc R U . . .
H25B H -0.104852 0.570486 0.188541 0.074 Uiso 1 1 calc R U . . .
H25C H -0.013560 0.607430 0.165052 0.074 Uiso 1 1 calc R U . . .
C49 C 0.5318(3) 0.52060(9) 0.18606(19) 0.0385(6) Uani 1 1 d . . . . .
C51 C 0.6528(3) 0.49963(11) 0.1664(2) 0.0500(8) Uani 1 1 d . . . . .
H51A H 0.644497 0.497133 0.104985 0.075 Uiso 1 1 calc R U . . .
H51B H 0.663852 0.470885 0.192071 0.075 Uiso 1 1 calc R U . . .
H51C H 0.726973 0.517525 0.189711 0.075 Uiso 1 1 calc R U . . .
C24 C 0.0179(3) 0.55071(11) 0.3441(2) 0.0476(7) Uani 1 1 d . . . . .
H24A H 0.089834 0.542078 0.388786 0.071 Uiso 1 1 calc R U . . .
H24B H -0.030070 0.525046 0.320861 0.071 Uiso 1 1 calc R U . . .
H24C H -0.038094 0.570127 0.367781 0.071 Uiso 1 1 calc R U . . .
C26 C 0.1389(4) 0.54232(11) 0.2295(2) 0.0517(8) Uani 1 1 d . . . . .
H26A H 0.166321 0.556685 0.182066 0.078 Uiso 1 1 calc R U . . .
H26B H 0.082783 0.518096 0.208153 0.078 Uiso 1 1 calc R U . . .
H26C H 0.213760 0.531597 0.269446 0.078 Uiso 1 1 calc R U . . .
C52 C 0.5488(4) 0.52496(11) 0.2819(2) 0.0549(8) Uani 1 1 d . . . . .
H52A H 0.617838 0.545372 0.302821 0.082 Uiso 1 1 calc R U . . .
H52B H 0.570117 0.496762 0.308476 0.082 Uiso 1 1 calc R U . . .
H52C H 0.469427 0.535527 0.296106 0.082 Uiso 1 1 calc R U . . .
C39 C 0.1122(3) 0.55415(10) -0.0670(2) 0.0443(7) Uani 1 1 d . . . . .
H39A H 0.144426 0.545067 -0.008393 0.066 Uiso 1 1 calc R U . . .
H39B H 0.178280 0.570577 -0.087262 0.066 Uiso 1 1 calc R U . . .
H39C H 0.089499 0.528654 -0.102767 0.066 Uiso 1 1 calc R U . . .
C50 C 0.4190(3) 0.49085(11) 0.1530(2) 0.0511(8) Uani 1 1 d . . . . .
H50A H 0.405664 0.489002 0.091132 0.077 Uiso 1 1 calc R U . . .
H50B H 0.342055 0.502427 0.169047 0.077 Uiso 1 1 calc R U . . .
H50C H 0.436806 0.462043 0.177445 0.077 Uiso 1 1 calc R U . . .
C38 C -0.1112(3) 0.55645(10) -0.0421(2) 0.0478(7) Uani 1 1 d . . . . .
H38A H -0.128686 0.530312 -0.076668 0.072 Uiso 1 1 calc R U . . .
H38B H -0.188932 0.573866 -0.048724 0.072 Uiso 1 1 calc R U . . .
H38C H -0.082989 0.548432 0.017470 0.072 Uiso 1 1 calc R U . . .
C10 C 0.6585(4) 0.57361(11) 0.5522(2) 0.0550(8) Uani 1 1 d . . . . .
C12 C 0.7192(7) 0.5912(2) 0.6359(3) 0.107(2) Uani 1 1 d . . . . .
H12A H 0.810857 0.594696 0.638603 0.160 Uiso 1 1 calc R U . . .
H12B H 0.705473 0.571304 0.680420 0.160 Uiso 1 1 calc R U . . .
H12C H 0.681345 0.619261 0.644102 0.160 Uiso 1 1 calc R U . . .
C13 C 0.5174(6) 0.5671(2) 0.5513(4) 0.106(2) Uani 1 1 d . . . . .
H13A H 0.478725 0.594700 0.561331 0.158 Uiso 1 1 calc R U . . .
H13B H 0.507462 0.546585 0.595765 0.158 Uiso 1 1 calc R U . . .
H13C H 0.475151 0.555645 0.496045 0.158 Uiso 1 1 calc R U . . .
C11 C 0.7142(7) 0.52998(14) 0.5362(3) 0.0963(19) Uani 1 1 d . . . . .
H11A H 0.668505 0.518493 0.481869 0.144 Uiso 1 1 calc R U . . .
H11B H 0.705143 0.510020 0.581705 0.144 Uiso 1 1 calc R U . . .
H11C H 0.804657 0.533327 0.534605 0.144 Uiso 1 1 calc R U . . .
O100 O 0.1123(5) 0.6277(2) 0.5961(3) 0.0601(14) Uani 0.5 1 d . . P A 1
C101 C 0.1469(10) 0.5836(3) 0.6286(5) 0.072(3) Uani 0.5 1 d . . P A 1
O200 O 0.1022(12) 0.6479(4) 0.6433(8) 0.067(3) Uiso 0.25 1 d . . P B 2
C201 C 0.158(4) 0.6035(13) 0.594(2) 0.121(11) Uiso 0.25 1 d . . P B 2
O300 O 0.0683(12) 0.5718(4) 0.5651(8) 0.068(3) Uiso 0.25 1 d . . P C 3
C301 C 0.174(2) 0.5545(9) 0.6081(16) 0.091(6) Uiso 0.25 1 d . . P C 3

loop_
_atom_site_aniso_label
_atom_site_aniso_U_11
_atom_site_aniso_U_22
_atom_site_aniso_U_33
_atom_site_aniso_U_23
_atom_site_aniso_U_13
_atom_site_aniso_U_12
Co1 0.0282(2) 0.0300(2) 0.0232(2) -0.00202(14) 0.00948(15) 0.00023(15)
Co2 0.0255(2) 0.0393(2) 0.0267(2) 0.00096(16) 0.00647(16) -0.00158(16)
Cl2 0.0263(3) 0.0387(3) 0.0298(3) 0.0003(2) 0.0092(2) 0.0005(2)
Cl1 0.0294(3) 0.0470(4) 0.0434(3) 0.0054(3) 0.0117(3) -0.0041(2)
Cl4 0.0477(4) 0.0580(4) 0.0264(3) -0.0017(3) 0.0052(3) -0.0121(3)
Cl3 0.0298(3) 0.0411(3) 0.0476(4) 0.0056(3) 0.0125(3) 0.0031(2)
N44 0.0235(9) 0.0322(10) 0.0254(9) -0.0035(8) 0.0069(7) -0.0025(8)
N3 0.0274(10) 0.0401(12) 0.0262(10) -0.0039(9) 0.0065(8) 0.0001(9)
N16 0.0236(10) 0.0365(11) 0.0260(9) -0.0051(8) 0.0061(8) -0.0004(8)
N18 0.0263(10) 0.0356(11) 0.0218(9) -0.0011(8) 0.0068(8) 0.0008(8)
N42 0.0287(10) 0.0335(11) 0.0287(10) 0.0002(8) 0.0093(8) -0.0018(8)
N31 0.0251(10) 0.0371(11) 0.0293(10) -0.0015(8) 0.0051(8) 0.0013(8)
N29 0.0278(10) 0.0339(11) 0.0260(10) -0.0024(8) 0.0068(8) 0.0002(8)
N5 0.0351(12) 0.0454(13) 0.0332(11) -0.0032(10) 0.0069(9) -0.0027(10)
C21 0.0283(12) 0.0361(13) 0.0308(12) 0.0017(10) 0.0078(10) 0.0017(10)
C22 0.0288(12) 0.0359(13) 0.0248(11) -0.0012(9) 0.0065(9) 0.0011(10)
C18 0.0262(12) 0.0412(14) 0.0229(11) -0.0023(10) 0.0071(9) 0.0008(10)
C44 0.0252(11) 0.0363(13) 0.0243(11) -0.0029(9) 0.0083(9) -0.0002(9)
C17 0.0321(13) 0.0434(14) 0.0225(11) -0.0040(10) 0.0080(9) -0.0023(11)
C4 0.0301(13) 0.0414(14) 0.0316(12) -0.0057(10) 0.0087(10) 0.0004(10)
C48 0.0257(11) 0.0334(12) 0.0260(11) -0.0013(9) 0.0060(9) -0.0008(9)
C28 0.0333(13) 0.0306(12) 0.0357(13) -0.0048(10) 0.0069(10) 0.0037(10)
C19 0.0313(13) 0.0501(16) 0.0250(11) -0.0021(11) 0.0094(10) -0.0025(11)
C14 0.0252(11) 0.0397(13) 0.0289(12) -0.0047(10) 0.0049(9) -0.0026(10)
C33 0.0251(11) 0.0356(13) 0.0308(12) 0.0046(10) 0.0035(9) -0.0015(10)
C35 0.0287(12) 0.0341(13) 0.0322(12) 0.0000(10) 0.0087(10) 0.0030(10)
C15 0.0267(12) 0.0381(13) 0.0335(12) -0.0061(10) 0.0067(10) -0.0039(10)
C40 0.0330(13) 0.0360(13) 0.0269(11) 0.0023(10) 0.0036(10) 0.0028(10)
C34 0.0311(12) 0.0317(12) 0.0289(11) 0.0041(9) 0.0055(10) -0.0006(10)
C20 0.0320(13) 0.0479(15) 0.0283(12) 0.0015(11) 0.0104(10) -0.0016(11)
C47 0.0306(12) 0.0328(12) 0.0344(13) -0.0056(10) 0.0090(10) -0.0020(10)
C27 0.0265(12) 0.0376(13) 0.0318(12) -0.0083(10) 0.0050(9) 0.0042(10)
C32 0.0259(12) 0.0349(12) 0.0323(12) 0.0040(10) 0.0065(10) 0.0031(10)
C16 0.0293(12) 0.0407(14) 0.0331(12) -0.0001(11) 0.0114(10) -0.0031(10)
C46 0.0469(16) 0.0384(14) 0.0344(13) -0.0080(11) 0.0144(12) 0.0060(12)
C23 0.0333(13) 0.0393(14) 0.0359(13) 0.0022(11) 0.0119(11) -0.0064(11)
C45 0.0440(15) 0.0437(15) 0.0287(12) -0.0050(11) 0.0137(11) 0.0044(12)
C30 0.0249(12) 0.0416(14) 0.0322(12) -0.0057(10) 0.0069(9) 0.0021(10)
C2 0.0294(12) 0.0419(14) 0.0353(13) -0.0023(11) 0.0114(10) -0.0055(11)
C43 0.0320(12) 0.0398(13) 0.0206(10) -0.0017(9) 0.0093(9) -0.0004(10)
C5 0.0306(12) 0.0348(13) 0.0350(13) -0.0038(10) 0.0071(10) 0.0023(10)
C37 0.0362(14) 0.0436(15) 0.0375(14) -0.0080(12) 0.0058(11) 0.0005(12)
C6 0.0342(14) 0.0520(17) 0.0411(15) -0.0017(13) 0.0064(12) 0.0091(12)
C31 0.0273(12) 0.0358(13) 0.0250(11) 0.0013(9) 0.0072(9) 0.0018(10)
C41 0.0354(13) 0.0345(13) 0.0266(11) 0.0034(10) 0.0081(10) -0.0002(10)
C7 0.0444(16) 0.0543(18) 0.0410(15) 0.0029(13) 0.0031(13) 0.0161(14)
C36 0.0318(13) 0.0353(13) 0.0393(14) -0.0020(11) 0.0058(11) -0.0013(10)
C9 0.0434(16) 0.0422(15) 0.0394(14) -0.0037(12) 0.0117(12) -0.0061(12)
C8 0.0573(18) 0.0385(15) 0.0376(14) -0.0030(12) 0.0125(13) 0.0070(13)
C25 0.0423(16) 0.0532(18) 0.0496(17) 0.0012(14) 0.0031(13) -0.0098(14)
C49 0.0428(15) 0.0330(13) 0.0418(15) -0.0027(11) 0.0135(12) 0.0031(11)
C51 0.0441(17) 0.0427(16) 0.065(2) 0.0064(15) 0.0164(15) 0.0095(13)
C24 0.0540(19) 0.0427(16) 0.0504(17) 0.0049(13) 0.0207(15) -0.0054(14)
C26 0.059(2) 0.0428(17) 0.059(2) -0.0088(14) 0.0249(16) -0.0073(15)
C52 0.083(3) 0.0368(16) 0.0469(17) 0.0071(13) 0.0184(17) 0.0060(16)
C39 0.0434(16) 0.0339(14) 0.0530(17) -0.0069(12) 0.0036(13) 0.0036(12)
C50 0.0521(18) 0.0390(16) 0.069(2) -0.0091(15) 0.0290(17) -0.0058(14)
C38 0.0504(18) 0.0389(15) 0.0555(18) -0.0059(13) 0.0139(14) -0.0133(13)
C10 0.078(2) 0.0454(18) 0.0436(17) 0.0053(14) 0.0161(16) 0.0064(17)
C12 0.180(6) 0.101(4) 0.039(2) 0.003(2) 0.019(3) -0.058(4)
C13 0.102(4) 0.110(4) 0.114(5) 0.068(4) 0.045(4) 0.005(3)
C11 0.178(6) 0.051(2) 0.063(3) 0.016(2) 0.033(3) 0.029(3)
O100 0.043(3) 0.092(4) 0.039(2) 0.004(3) -0.006(2) -0.015(3)
C101 0.092(6) 0.072(6) 0.048(4) -0.001(4) 0.004(4) -0.040(5)

loop_
_atom_type_symbol
_atom_type_description
_atom_type_scat_dispersion_real
_atom_type_scat_dispersion_imag
_atom_type_scat_source
C C 0.0181 0.0091 'International Tables Vol C Tables 4.2.6.8 and 6.1.1.4'
H H 0.0000 0.0000 'International Tables Vol C Tables 4.2.6.8 and 6.1.1.4'
Cl Cl 0.3639 0.7018 'International Tables Vol C Tables 4.2.6.8 and 6.1.1.4'
Co Co -2.3653 3.6143 'International Tables Vol C Tables 4.2.6.8 and 6.1.1.4'
N N 0.0311 0.0180 'International Tables Vol C Tables 4.2.6.8 and 6.1.1.4'
O O 0.0492 0.0322 'International Tables Vol C Tables 4.2.6.8 and 6.1.1.4'

loop_
_exptl_crystal_face_index_h
_exptl_crystal_face_index_k
_exptl_crystal_face_index_l
_exptl_crystal_face_perp_dist
0 20 1 0.0168
0 -20 -1 0.0261
1 3 10 0.0621
-2 -3 -9 0.0586
7 2 -5 0.1396
-6 -2 6 0.1238
-1 20 -1 0.0121
1 -16 6 0.0523
3 -3 -10 0.1003

loop_
_geom_angle_atom_site_label_1
_geom_angle_atom_site_label_2
_geom_angle_atom_site_label_3
_geom_angle
_geom_angle_site_symmetry_1
_geom_angle_site_symmetry_3
_geom_angle_publ_flag
N44 Co1 N3 94.03(8) . . ?
N44 Co1 N16 155.44(8) . . ?
N44 Co1 N42 75.44(8) . . ?
N44 Co1 N29 124.76(8) . . ?
N16 Co1 N3 75.60(7) . . ?
N16 Co1 N29 78.18(7) . . ?
N18 Co1 N44 92.25(8) . . ?
N18 Co1 N3 121.34(8) . . ?
N18 Co1 N16 75.21(8) . . ?
N18 Co1 N42 158.08(8) . . ?
N18 Co1 N29 95.86(8) . . ?
N42 Co1 N3 78.25(8) . . ?
N42 Co1 N16 122.55(8) . . ?
N42 Co1 N29 77.35(8) . . ?
N29 Co1 N3 125.76(8) . . ?
Cl1 Co2 Cl2 111.07(3) . . ?
Cl1 Co2 Cl4 107.76(3) . . ?
Cl4 Co2 Cl2 109.30(3) . . ?
Cl3 Co2 Cl2 107.68(3) . . ?
Cl3 Co2 Cl1 108.67(3) . . ?
Cl3 Co2 Cl4 112.39(3) . . ?
C44 N44 Co1 115.28(17) . . ?
C48 N44 Co1 126.51(16) . . ?
C48 N44 C44 118.2(2) . . ?
C4 N3 Co1 115.95(16) . . ?
C4 N3 C14 109.1(2) . . ?
C4 N3 C2 108.2(2) . . ?
C14 N3 Co1 111.22(15) . . ?
C14 N3 C2 107.2(2) . . ?
C2 N3 Co1 104.75(15) . . ?
C17 N16 Co1 107.81(15) . . ?
C17 N16 C15 110.9(2) . . ?
C17 N16 C27 108.3(2) . . ?
C15 N16 Co1 110.53(15) . . ?
C15 N16 C27 109.7(2) . . ?
C27 N16 Co1 109.53(15) . . ?
C22 N18 Co1 125.35(16) . . ?
C22 N18 C18 118.0(2) . . ?
C18 N18 Co1 116.64(17) . . ?
C16 N42 Co1 110.08(15) . . ?
C16 N42 C43 107.7(2) . . ?
C16 N42 C41 110.3(2) . . ?
C43 N42 Co1 107.95(15) . . ?
C43 N42 C41 110.6(2) . . ?
C41 N42 Co1 110.21(15) . . ?
C31 N31 C35 118.0(2) . . ?
C28 N29 Co1 105.82(15) . . ?
C40 N29 Co1 110.00(15) . . ?
C40 N29 C28 108.0(2) . . ?
C40 N29 C30 109.2(2) . . ?
C30 N29 Co1 116.27(16) . . ?
C30 N29 C28 107.20(19) . . ?
C5 N5 C9 118.2(3) . . ?
C22 C21 C23 119.7(2) . . ?
C20 C21 C22 116.4(2) . . ?
C20 C21 C23 123.9(2) . . ?
N18 C22 C21 124.6(2) . . ?
N18 C22 H22 117.7 . . ?
C21 C22 H22 117.7 . . ?
N18 C18 C17 116.7(2) . . ?
N18 C18 C19 121.5(2) . . ?
C19 C18 C17 121.7(2) . . ?
N44 C44 C45 121.4(2) . . ?
N44 C44 C43 117.3(2) . . ?
C45 C44 C43 121.3(2) . . ?
N16 C17 C18 110.7(2) . . ?
N16 C17 H17A 109.5 . . ?
N16 C17 H17B 109.5 . . ?
C18 C17 H17A 109.5 . . ?
C18 C17 H17B 109.5 . . ?
H17A C17 H17B 108.1 . . ?
N3 C4 H4A 109.0 . . ?
N3 C4 H4B 109.0 . . ?
N3 C4 C5 113.0(2) . . ?
H4A C4 H4B 107.8 . . ?
C5 C4 H4A 109.0 . . ?
C5 C4 H4B 109.0 . . ?
N44 C48 H48 117.7 . . ?
N44 C48 C47 124.6(2) . . ?
C47 C48 H48 117.7 . . ?
N29 C28 H28A 109.6 . . ?
N29 C28 H28B 109.6 . . ?
N29 C28 C27 110.5(2) . . ?
H28A C28 H28B 108.1 . . ?
C27 C28 H28A 109.6 . . ?
C27 C28 H28B 109.6 . . ?
C18 C19 H19 120.1 . . ?
C20 C19 C18 119.7(2) . . ?
C20 C19 H19 120.1 . . ?
N3 C14 H14A 109.6 . . ?
N3 C14 H14B 109.6 . . ?
N3 C14 C15 110.3(2) . . ?
H14A C14 H14B 108.1 . . ?
C15 C14 H14A 109.6 . . ?
C15 C14 H14B 109.6 . . ?
C34 C33 H33 120.1 . . ?
C32 C33 H33 120.1 . . ?
C32 C33 C34 119.8(2) . . ?
N31 C35 H35 117.4 . . ?
N31 C35 C34 125.2(2) . . ?
C34 C35 H35 117.4 . . ?
N16 C15 C14 110.5(2) . . ?
N16 C15 H15A 109.5 . . ?
N16 C15 H15B 109.5 . . ?
C14 C15 H15A 109.5 . . ?
C14 C15 H15B 109.5 . . ?
H15A C15 H15B 108.1 . . ?
N29 C40 H40A 109.4 . . ?
N29 C40 H40B 109.4 . . ?
N29 C40 C41 111.0(2) . . ?
H40A C40 H40B 108.0 . . ?
C41 C40 H40A 109.4 . . ?
C41 C40 H40B 109.4 . . ?
C33 C34 C36 121.7(2) . . ?
C35 C34 C33 115.7(2) . . ?
C35 C34 C36 122.6(2) . . ?
C21 C20 H20 120.1 . . ?
C19 C20 C21 119.8(2) . . ?
C19 C20 H20 120.1 . . ?
C48 C47 C46 115.4(2) . . ?
C48 C47 C49 123.6(2) . . ?
C46 C47 C49 121.0(2) . . ?
N16 C27 C28 110.2(2) . . ?
N16 C27 H27A 109.6 . . ?
N16 C27 H27B 109.6 . . ?
C28 C27 H27A 109.6 . . ?
C28 C27 H27B 109.6 . . ?
H27A C27 H27B 108.1 . . ?
C33 C32 H32 120.2 . . ?
C33 C32 C31 119.5(2) . . ?
C31 C32 H32 120.2 . . ?
N42 C16 H16A 109.5 . . ?
N42 C16 H16B 109.5 . . ?
N42 C16 C2 110.7(2) . . ?
H16A C16 H16B 108.1 . . ?
C2 C16 H16A 109.5 . . ?
C2 C16 H16B 109.5 . . ?
C47 C46 H46 119.3 . . ?
C45 C46 C47 121.3(2) . . ?
C45 C46 H46 119.3 . . ?
C25 C23 C21 106.9(2) . . ?
C24 C23 C21 110.8(2) . . ?
C24 C23 C25 109.0(2) . . ?
C26 C23 C21 110.2(2) . . ?
C26 C23 C25 110.6(3) . . ?
C26 C23 C24 109.4(3) . . ?
C44 C45 H45 120.5 . . ?
C46 C45 C44 119.0(2) . . ?
C46 C45 H45 120.5 . . ?
N29 C30 H30A 108.7 . . ?
N29 C30 H30B 108.7 . . ?
N29 C30 C31 114.0(2) . . ?
H30A C30 H30B 107.6 . . ?
C31 C30 H30A 108.7 . . ?
C31 C30 H30B 108.7 . . ?
N3 C2 C16 110.5(2) . . ?
N3 C2 H2A 109.6 . . ?
N3 C2 H2B 109.6 . . ?
C16 C2 H2A 109.6 . . ?
C16 C2 H2B 109.6 . . ?
H2A C2 H2B 108.1 . . ?
N42 C43 C44 110.4(2) . . ?
N42 C43 H43A 109.6 . . ?
N42 C43 H43B 109.6 . . ?
C44 C43 H43A 109.6 . . ?
C44 C43 H43B 109.6 . . ?
H43A C43 H43B 108.1 . . ?
N5 C5 C4 116.9(2) . . ?
N5 C5 C6 121.9(3) . . ?
C6 C5 C4 121.1(3) . . ?
H37A C37 H37B 109.5 . . ?
H37A C37 H37C 109.5 . . ?
H37B C37 H37C 109.5 . . ?
C36 C37 H37A 109.5 . . ?
C36 C37 H37B 109.5 . . ?
C36 C37 H37C 109.5 . . ?
C5 C6 H6 120.4 . . ?
C7 C6 C5 119.1(3) . . ?
C7 C6 H6 120.4 . . ?
N31 C31 C32 121.7(2) . . ?
N31 C31 C30 117.6(2) . . ?
C32 C31 C30 120.7(2) . . ?
N42 C41 C40 110.5(2) . . ?
N42 C41 H41A 109.6 . . ?
N42 C41 H41B 109.6 . . ?
C40 C41 H41A 109.6 . . ?
C40 C41 H41B 109.6 . . ?
H41A C41 H41B 108.1 . . ?
C6 C7 H7 119.8 . . ?
C6 C7 C8 120.4(3) . . ?
C8 C7 H7 119.8 . . ?
C34 C36 C39 111.5(2) . . ?
C34 C36 C38 109.2(2) . . ?
C37 C36 C34 109.0(2) . . ?
C37 C36 C39 108.1(2) . . ?
C37 C36 C38 109.6(2) . . ?
C38 C36 C39 109.4(2) . . ?
N5 C9 H9 117.8 . . ?
N5 C9 C8 124.4(3) . . ?
C8 C9 H9 117.8 . . ?
C7 C8 C10 122.4(3) . . ?
C9 C8 C7 115.8(3) . . ?
C9 C8 C10 121.7(3) . . ?
C23 C25 H25A 109.5 . . ?
C23 C25 H25B 109.5 . . ?
C23 C25 H25C 109.5 . . ?
H25A C25 H25B 109.5 . . ?
H25A C25 H25C 109.5 . . ?
H25B C25 H25C 109.5 . . ?
C47 C49 C51 110.1(2) . . ?
C47 C49 C52 111.6(2) . . ?
C47 C49 C50 109.3(3) . . ?
C52 C49 C51 108.2(3) . . ?
C52 C49 C50 109.4(3) . . ?
C50 C49 C51 108.2(3) . . ?
C49 C51 H51A 109.5 . . ?
C49 C51 H51B 109.5 . . ?
C49 C51 H51C 109.5 . . ?
H51A C51 H51B 109.5 . . ?
H51A C51 H51C 109.5 . . ?
H51B C51 H51C 109.5 . . ?
C23 C24 H24A 109.5 . . ?
C23 C24 H24B 109.5 . . ?
C23 C24 H24C 109.5 . . ?
H24A C24 H24B 109.5 . . ?
H24A C24 H24C 109.5 . . ?
H24B C24 H24C 109.5 . . ?
C23 C26 H26A 109.5 . . ?
C23 C26 H26B 109.5 . . ?
C23 C26 H26C 109.5 . . ?
H26A C26 H26B 109.5 . . ?
H26A C26 H26C 109.5 . . ?
H26B C26 H26C 109.5 . . ?
C49 C52 H52A 109.5 . . ?
C49 C52 H52B 109.5 . . ?
C49 C52 H52C 109.5 . . ?
H52A C52 H52B 109.5 . . ?
H52A C52 H52C 109.5 . . ?
H52B C52 H52C 109.5 . . ?
C36 C39 H39A 109.5 . . ?
C36 C39 H39B 109.5 . . ?
C36 C39 H39C 109.5 . . ?
H39A C39 H39B 109.5 . . ?
H39A C39 H39C 109.5 . . ?
H39B C39 H39C 109.5 . . ?
C49 C50 H50A 109.5 . . ?
C49 C50 H50B 109.5 . . ?
C49 C50 H50C 109.5 . . ?
H50A C50 H50B 109.5 . . ?
H50A C50 H50C 109.5 . . ?
H50B C50 H50C 109.5 . . ?
C36 C38 H38A 109.5 . . ?
C36 C38 H38B 109.5 . . ?
C36 C38 H38C 109.5 . . ?
H38A C38 H38B 109.5 . . ?
H38A C38 H38C 109.5 . . ?
H38B C38 H38C 109.5 . . ?
C12 C10 C8 110.4(3) . . ?
C12 C10 C13 108.1(5) . . ?
C12 C10 C11 111.6(4) . . ?
C13 C10 C8 111.5(3) . . ?
C13 C10 C11 107.5(5) . . ?
C11 C10 C8 107.6(3) . . ?
C10 C12 H12A 109.5 . . ?
C10 C12 H12B 109.5 . . ?
C10 C12 H12C 109.5 . . ?
H12A C12 H12B 109.5 . . ?
H12A C12 H12C 109.5 . . ?
H12B C12 H12C 109.5 . . ?
C10 C13 H13A 109.5 . . ?
C10 C13 H13B 109.5 . . ?
C10 C13 H13C 109.5 . . ?
H13A C13 H13B 109.5 . . ?
H13A C13 H13C 109.5 . . ?
H13B C13 H13C 109.5 . . ?
C10 C11 H11A 109.5 . . ?
C10 C11 H11B 109.5 . . ?
C10 C11 H11C 109.5 . . ?
H11A C11 H11B 109.5 . . ?
H11A C11 H11C 109.5 . . ?
H11B C11 H11C 109.5 . . ?

loop_
_geom_bond_atom_site_label_1
_geom_bond_atom_site_label_2
_geom_bond_distance
_geom_bond_site_symmetry_2
_geom_bond_publ_flag
Co1 N44 2.193(2) . ?
Co1 N3 2.335(2) . ?
Co1 N16 2.265(2) . ?
Co1 N18 2.175(2) . ?
Co1 N42 2.241(2) . ?
Co1 N29 2.305(2) . ?
Co2 Cl2 2.3034(7) . ?
Co2 Cl1 2.2813(7) . ?
Co2 Cl4 2.2943(8) . ?
Co2 Cl3 2.2594(8) . ?
N44 C44 1.350(3) . ?
N44 C48 1.348(3) . ?
N3 C4 1.489(3) . ?
N3 C14 1.489(3) . ?
N3 C2 1.497(3) . ?
N16 C17 1.473(3) . ?
N16 C15 1.480(3) . ?
N16 C27 1.480(3) . ?
N18 C22 1.340(3) . ?
N18 C18 1.347(3) . ?
N42 C16 1.478(3) . ?
N42 C43 1.481(3) . ?
N42 C41 1.482(3) . ?
N31 C35 1.344(3) . ?
N31 C31 1.334(3) . ?
N29 C28 1.490(3) . ?
N29 C40 1.489(3) . ?
N29 C30 1.490(3) . ?
N5 C5 1.336(4) . ?
N5 C9 1.342(4) . ?
C21 C22 1.397(4) . ?
C21 C20 1.391(4) . ?
C21 C23 1.559(4) . ?
C22 H22 0.9500 . ?
C18 C17 1.496(4) . ?
C18 C19 1.387(4) . ?
C44 C45 1.391(4) . ?
C44 C43 1.494(4) . ?
C17 H17A 0.9900 . ?
C17 H17B 0.9900 . ?
C4 H4A 0.9900 . ?
C4 H4B 0.9900 . ?
C4 C5 1.497(4) . ?
C48 H48 0.9500 . ?
C48 C47 1.389(4) . ?
C28 H28A 0.9900 . ?
C28 H28B 0.9900 . ?
C28 C27 1.509(4) . ?
C19 H19 0.9500 . ?
C19 C20 1.386(4) . ?
C14 H14A 0.9900 . ?
C14 H14B 0.9900 . ?
C14 C15 1.505(4) . ?
C33 H33 0.9500 . ?
C33 C34 1.406(4) . ?
C33 C32 1.385(4) . ?
C35 H35 0.9500 . ?
C35 C34 1.391(4) . ?
C15 H15A 0.9900 . ?
C15 H15B 0.9900 . ?
C40 H40A 0.9900 . ?
C40 H40B 0.9900 . ?
C40 C41 1.517(4) . ?
C34 C36 1.530(4) . ?
C20 H20 0.9500 . ?
C47 C46 1.402(4) . ?
C47 C49 1.525(4) . ?
C27 H27A 0.9900 . ?
C27 H27B 0.9900 . ?
C32 H32 0.9500 . ?
C32 C31 1.397(4) . ?
C16 H16A 0.9900 . ?
C16 H16B 0.9900 . ?
C16 C2 1.500(4) . ?
C46 H46 0.9500 . ?
C46 C45 1.369(4) . ?
C23 C25 1.529(4) . ?
C23 C24 1.529(4) . ?
C23 C26 1.505(4) . ?
C45 H45 0.9500 . ?
C30 H30A 0.9900 . ?
C30 H30B 0.9900 . ?
C30 C31 1.505(4) . ?
C2 H2A 0.9900 . ?
C2 H2B 0.9900 . ?
C43 H43A 0.9900 . ?
C43 H43B 0.9900 . ?
C5 C6 1.391(4) . ?
C37 H37A 0.9800 . ?
C37 H37B 0.9800 . ?
C37 H37C 0.9800 . ?
C37 C36 1.528(4) . ?
C6 H6 0.9500 . ?
C6 C7 1.373(5) . ?
C41 H41A 0.9900 . ?
C41 H41B 0.9900 . ?
C7 H7 0.9500 . ?
C7 C8 1.405(5) . ?
C36 C39 1.538(4) . ?
C36 C38 1.531(4) . ?
C9 H9 0.9500 . ?
C9 C8 1.394(5) . ?
C8 C10 1.532(5) . ?
C25 H25A 0.9800 . ?
C25 H25B 0.9800 . ?
C25 H25C 0.9800 . ?
C49 C51 1.539(4) . ?
C49 C52 1.526(4) . ?
C49 C50 1.528(4) . ?
C51 H51A 0.9800 . ?
C51 H51B 0.9800 . ?
C51 H51C 0.9800 . ?
C24 H24A 0.9800 . ?
C24 H24B 0.9800 . ?
C24 H24C 0.9800 . ?
C26 H26A 0.9800 . ?
C26 H26B 0.9800 . ?
C26 H26C 0.9800 . ?
C52 H52A 0.9800 . ?
C52 H52B 0.9800 . ?
C52 H52C 0.9800 . ?
C39 H39A 0.9800 . ?
C39 H39B 0.9800 . ?
C39 H39C 0.9800 . ?
C50 H50A 0.9800 . ?
C50 H50B 0.9800 . ?
C50 H50C 0.9800 . ?
C38 H38A 0.9800 . ?
C38 H38B 0.9800 . ?
C38 H38C 0.9800 . ?
C10 C12 1.479(6) . ?
C10 C13 1.522(7) . ?
C10 C11 1.522(6) . ?
C12 H12A 0.9800 . ?
C12 H12B 0.9800 . ?
C12 H12C 0.9800 . ?
C13 H13A 0.9800 . ?
C13 H13B 0.9800 . ?
C13 H13C 0.9800 . ?
C11 H11A 0.9800 . ?
C11 H11B 0.9800 . ?
C11 H11C 0.9800 . ?
O100 C101 1.487(13) . ?
O200 C201 1.75(4) . ?
O300 C301 1.31(3) . ?

loop_
_exptl_oxdiff_crystal_face_indexfrac_h
_exptl_oxdiff_crystal_face_indexfrac_k
_exptl_oxdiff_crystal_face_indexfrac_l
_exptl_oxdiff_crystal_face_x
_exptl_oxdiff_crystal_face_y
_exptl_oxdiff_crystal_face_z
-0.4448 20.0484 0.7821 -0.7925 0.6081 0.0465
0.3390 -20.0708 -0.7078 0.7918 -0.6076 -0.0623
0.6762 2.8952 9.8937 -0.7529 -0.6429 -0.1408
-1.7968 -3.3390 -9.2141 0.7601 0.6493 -0.0250
6.5899 2.3448 -5.0349 0.0328 0.0269 0.9991
-6.4095 -2.3562 5.7263 -0.0813 -0.0867 -0.9929
-0.5435 19.8448 -1.3559 -0.6471 0.7576 0.0857
1.2462 -15.5738 5.8537 0.1816 -0.9801 -0.0800
2.5823 -2.9195 -10.1870 0.6753 0.4647 0.5727
